data_7126419
loop_
_publ_author_name
'Guillet, S\'ebastien G'
'Voloshkin, Vladislav A.'
'Saab, Marina'
'Beli\<s, Marek'
'Van Hecke, Kristof'
'Nahra, Fady'
'Nolan, Steven P.'

_publ_section_title
;
 Understanding existing and designing novel synthetic routes to
 Pd-PEPPSI-NHC and Pd-PEPPSI-PR<sub>3</sub> pre-catalysts.
;
_journal_issue 44
_journal_name_full 'Chemical communications (Cambridge, England)'
_journal_page_first 5953
_journal_page_last 5956
_journal_paper_doi 10.1039/d0cc02262d
_journal_volume 56
_journal_year 2020
_chemical_formula_moiety 'C23 H20 Cl2 N P Pd'
_chemical_formula_sum 'C23 H20 Cl2 N P Pd'
_chemical_formula_weight 518.67
_chemical_name_systematic VL134
_space_group_crystal_system monoclinic
_space_group_IT_number 14
_space_group_name_Hall '-P 2ybc'
_space_group_name_H-M_alt 'P 1 21/c 1'
_atom_sites_solution_hydrogens geom
_atom_sites_solution_primary dual
_audit_creation_date 2020-03-03
_audit_creation_method
;
Olex2 1.3
(compiled Nov 21 2019 18:26:39 for OlexSys, GUI svn.r6003)
;
_audit_update_record
;
2020-03-17 deposited with the CCDC.	2020-04-20 downloaded from the CCDC.
;
_cell_angle_alpha 90
_cell_angle_beta 93.155(2)
_cell_angle_gamma 90
_cell_formula_units_Z 4
_cell_length_a 8.8655(2)
_cell_length_b 10.7674(2)
_cell_length_c 22.2732(4)
_cell_measurement_reflns_used 11330
_cell_measurement_temperature 100.0(1)
_cell_measurement_theta_max 29.3480
_cell_measurement_theta_min 2.9620
_cell_volume 2122.94(7)
_computing_cell_refinement 'CrysAlisPro 1.171.40.67a (Rigaku OD, 2019)'
_computing_data_collection 'CrysAlisPro 1.171.40.67a (Rigaku OD, 2019)'
_computing_data_reduction 'CrysAlisPro 1.171.40.67a (Rigaku OD, 2019)'
_computing_molecular_graphics 'Olex2 1.3 (Dolomanov et al., 2009)'
_computing_publication_material 'Olex2 1.3 (Dolomanov et al., 2009)'
_computing_structure_refinement 'SHELXL 2018/3 (Sheldrick, 2015)'
_computing_structure_solution 'SHELXT 2018/2 (Sheldrick, 2018)'
_diffrn_ambient_environment N~2~
_diffrn_ambient_temperature 100.0(1)
_diffrn_detector 'CCD plate'
_diffrn_detector_area_resol_mean 10.4839
_diffrn_detector_type Atlas
_diffrn_measured_fraction_theta_full 0.999
_diffrn_measured_fraction_theta_max 0.891
_diffrn_measurement_details
;
List of Runs (angles in degrees, time in seconds):

  # Type    Start    End  Width  t~exp~   \w     \q     \k     \f   Frames
#--------------------------------------------------------------------------
  1  \w    -52.00  69.00   1.00   25.00    --  -11.11  19.00 120.00  121
  2  \w    -91.00  30.00   1.00   25.00    --  -11.11 -19.00 -60.00  121
  3  \w    -15.00  10.00   1.00   25.00    --   10.17 -99.00-120.00   25
  4  \w    -15.00  30.00   1.00   25.00    --  -11.11 -99.00 120.00   45
  5  \w    -36.00  63.00   1.00   25.00    --  -11.11  38.00 -30.00   99
;
_diffrn_measurement_device 'four-circle diffractometer'
_diffrn_measurement_device_type 'SuperNova, Dual, Cu at home/near, Atlas'
_diffrn_measurement_method '\w scans'
_diffrn_orient_matrix_type 'CrysAlisPro convention (1999,Acta A55,543-557)'
_diffrn_orient_matrix_UB_11 -0.0722114000
_diffrn_orient_matrix_UB_12 -0.0269197000
_diffrn_orient_matrix_UB_13 -0.0061574000
_diffrn_orient_matrix_UB_21 -0.0048111000
_diffrn_orient_matrix_UB_22 0.0294296000
_diffrn_orient_matrix_UB_23 -0.0285356000
_diffrn_orient_matrix_UB_31 0.0343471000
_diffrn_orient_matrix_UB_32 -0.0524395000
_diffrn_orient_matrix_UB_33 -0.0128549000
_diffrn_radiation_monochromator mirror
_diffrn_radiation_probe x-ray
_diffrn_radiation_type 'Mo K\a'
_diffrn_radiation_wavelength 0.71073
_diffrn_reflns_av_R_equivalents 0.0443
_diffrn_reflns_av_unetI/netI 0.0419
_diffrn_reflns_Laue_measured_fraction_full 0.999
_diffrn_reflns_Laue_measured_fraction_max 0.891
_diffrn_reflns_limit_h_max 12
_diffrn_reflns_limit_h_min -12
_diffrn_reflns_limit_k_max 14
_diffrn_reflns_limit_k_min -14
_diffrn_reflns_limit_l_max 29
_diffrn_reflns_limit_l_min -29
_diffrn_reflns_number 24292
_diffrn_reflns_point_group_measured_fraction_full 0.999
_diffrn_reflns_point_group_measured_fraction_max 0.891
_diffrn_reflns_theta_full 25.242
_diffrn_reflns_theta_max 29.605
_diffrn_reflns_theta_min 2.633
_diffrn_source 'micro-focus sealed X-ray tube'
_diffrn_source_type 'SuperNova (Mo) X-ray Source'
_exptl_absorpt_coefficient_mu 1.210
_exptl_absorpt_correction_T_max 1.000
_exptl_absorpt_correction_T_min 0.681
_exptl_absorpt_correction_type gaussian
_exptl_absorpt_process_details
;
CrysAlisPro 1.171.40.67a (Rigaku Oxford Diffraction, 2019)
Numerical absorption correction based on gaussian integration over
			a multifaceted crystal model
Empirical absorption correction using spherical harmonics,
 implemented in SCALE3 ABSPACK scaling algorithm.
;
_exptl_crystal_colour 'clear light yellow'
_exptl_crystal_colour_lustre clear
_exptl_crystal_colour_modifier light
_exptl_crystal_colour_primary yellow
_exptl_crystal_density_diffrn 1.623
_exptl_crystal_description needle
_exptl_crystal_F_000 1040
_exptl_crystal_preparation Synthesis
_exptl_crystal_recrystallization_method 'Pentane diffusion in DCM'
_exptl_crystal_size_max 0.204
_exptl_crystal_size_mid 0.16
_exptl_crystal_size_min 0.116
_refine_diff_density_max 0.565
_refine_diff_density_min -0.885
_refine_diff_density_rms 0.096
_refine_ls_extinction_method none
_refine_ls_goodness_of_fit_ref 1.040
_refine_ls_hydrogen_treatment constr
_refine_ls_matrix_type full
_refine_ls_number_parameters 253
_refine_ls_number_reflns 5321
_refine_ls_number_restraints 0
_refine_ls_restrained_S_all 1.040
_refine_ls_R_factor_all 0.0419
_refine_ls_R_factor_gt 0.0293
_refine_ls_shift/su_max 0.001
_refine_ls_shift/su_mean 0.000
_refine_ls_structure_factor_coef Fsqd
_refine_ls_weighting_details 'w=1/[\s^2^(Fo^2^)+(0.0210P)^2^+1.0579P] where P=(Fo^2^+2Fc^2^)/3'
_refine_ls_weighting_scheme calc
_refine_ls_wR_factor_gt 0.0557
_refine_ls_wR_factor_ref 0.0610
_reflns_Friedel_coverage 0.000
_reflns_number_gt 4424
_reflns_number_total 5321
_reflns_threshold_expression 'I > 2\s(I)'
_cod_data_source_file d0cc02262d2.cif
_cod_data_source_block vl134
_cod_depositor_comments 'Adding full bibliography for 7126418--7126420.cif.'
_cod_database_code 7126419
_shelx_shelxl_version_number 2018/3
_chemical_oxdiff_formula 'C23 H20 Cl2 N P Pd'
_shelx_space_group_comment
;
The symmetry employed for this shelxl refinement is uniquely defined
by the following loop, which should always be used as a source of
symmetry information in preference to the above space-group names.
They are only intended as comments.
;
_shelx_estimated_absorpt_t_max 0.872
_shelx_estimated_absorpt_t_min 0.790
_reflns_odcompleteness_completeness 99.87
_reflns_odcompleteness_iscentric 1
_reflns_odcompleteness_theta 26.32
_olex2_refinement_description
;
1. Fixed Uiso
 At 1.2 times of:
  All C(H) groups
2.a Aromatic/amide H refined with riding coordinates:
 C2(H2), C12(H12), C6(H6), C14(H14), C20(H20), C4(H4), C3(H3), C19(H19),
 C22(H22), C23(H23), C18(H18), C8(H8), C11(H11), C9(H9), C5(H5), C10(H10),
 C15(H15), C16(H16), C21(H21), C17(H17)
;
_olex2_date_sample_data_collection 2020-03-03
_olex2_exptl_crystal_mounting_method 'Little loop'
_olex2_submission_original_sample_id VL134
_olex2_submission_special_instructions 'No special instructions were received'
_oxdiff_exptl_absorpt_empirical_details
;
Empirical correction (ABSPACK) includes:
- Absorption correction using spherical harmonics
- Frame scaling
;
_oxdiff_exptl_absorpt_empirical_full_max 1.798
_oxdiff_exptl_absorpt_empirical_full_min 0.435

loop_
_space_group_symop_operation_xyz
'x, y, z'
'-x, y+1/2, -z+1/2'
'-x, -y, -z'
'x, -y-1/2, z-1/2'

loop_
_atom_site_label
_atom_site_type_symbol
_atom_site_fract_x
_atom_site_fract_y
_atom_site_fract_z
_atom_site_U_iso_or_equiv
_atom_site_adp_type
_atom_site_occupancy
_atom_site_site_symmetry_order
_atom_site_calc_flag
_atom_site_refinement_flags_posn
_atom_site_refinement_flags_adp
_atom_site_refinement_flags_occupancy
_atom_site_disorder_assembly
_atom_site_disorder_group
Pd1 Pd 0.48170(2) 0.23389(2) 0.61780(2) 0.01244(6) Uani 1 1 d . . . . .
Cl1 Cl 0.64171(6) 0.07543(5) 0.59362(3) 0.01946(12) Uani 1 1 d . . . . .
P1 P 0.68749(6) 0.35423(5) 0.62884(2) 0.01234(12) Uani 1 1 d . . . . .
Cl2 Cl 0.32643(6) 0.39179(5) 0.64460(3) 0.02088(13) Uani 1 1 d . . . . .
N1 N 0.2944(2) 0.11487(16) 0.60539(8) 0.0147(4) Uani 1 1 d . . . . .
C1 C 0.6575(2) 0.52005(19) 0.64091(10) 0.0138(4) Uani 1 1 d . . . . .
C2 C 0.6548(2) 0.6046(2) 0.59364(10) 0.0178(5) Uani 1 1 d . . . . .
H2 H 0.674117 0.577016 0.554274 0.021 Uiso 1 1 calc R U . . .
C12 C 0.7722(2) 0.2076(2) 0.72871(10) 0.0160(5) Uani 1 1 d . . . . .
H12 H 0.682049 0.162149 0.719351 0.019 Uiso 1 1 calc R U . . .
C6 C 0.6282(2) 0.5622(2) 0.69860(10) 0.0177(5) Uani 1 1 d . . . . .
H6 H 0.629016 0.505345 0.731225 0.021 Uiso 1 1 calc R U . . .
C14 C 0.7137(3) 0.3566(2) 0.50631(10) 0.0183(5) Uani 1 1 d . . . . .
H14 H 0.606659 0.362022 0.505008 0.022 Uiso 1 1 calc R U . . .
C7 C 0.8093(2) 0.30846(19) 0.69302(9) 0.0130(4) Uani 1 1 d . . . . .
C20 C 0.1593(3) -0.0381(2) 0.54644(11) 0.0198(5) Uani 1 1 d . . . . .
H20 H 0.154517 -0.091676 0.512511 0.024 Uiso 1 1 calc R U . . .
C4 C 0.5951(3) 0.7697(2) 0.66080(11) 0.0215(5) Uani 1 1 d . . . . .
H4 H 0.573267 0.854819 0.667504 0.026 Uiso 1 1 calc R U . . .
C3 C 0.6241(3) 0.7290(2) 0.60370(11) 0.0223(5) Uani 1 1 d . . . . .
H3 H 0.622949 0.786381 0.571264 0.027 Uiso 1 1 calc R U . . .
C19 C 0.2825(3) 0.0372(2) 0.55767(10) 0.0178(5) Uani 1 1 d . . . . .
H19 H 0.362314 0.034702 0.530942 0.021 Uiso 1 1 calc R U . . .
C22 C 0.0538(3) 0.0436(2) 0.63384(10) 0.0189(5) Uani 1 1 d . . . . .
H22 H -0.024796 0.047436 0.661103 0.023 Uiso 1 1 calc R U . . .
C23 C 0.1802(2) 0.1165(2) 0.64276(10) 0.0168(5) Uani 1 1 d . . . . .
H23 H 0.187319 0.170183 0.676646 0.020 Uiso 1 1 calc R U . . .
C18 C 0.9509(3) 0.33551(19) 0.56332(10) 0.0166(5) Uani 1 1 d . . . . .
H18 H 1.006691 0.327385 0.600769 0.020 Uiso 1 1 calc R U . . .
C13 C 0.7946(2) 0.34726(19) 0.56157(10) 0.0143(4) Uani 1 1 d . . . . .
C8 C 0.9402(2) 0.3755(2) 0.70823(10) 0.0160(5) Uani 1 1 d . . . . .
H8 H 0.963529 0.447281 0.685739 0.019 Uiso 1 1 calc R U . . .
C11 C 0.8661(3) 0.1733(2) 0.77772(10) 0.0190(5) Uani 1 1 d . . . . .
H11 H 0.838794 0.106149 0.802561 0.023 Uiso 1 1 calc R U . . .
C9 C 1.0367(3) 0.3383(2) 0.75591(10) 0.0180(5) Uani 1 1 d . . . . .
H9 H 1.128084 0.382182 0.764902 0.022 Uiso 1 1 calc R U . . .
C5 C 0.5980(2) 0.6865(2) 0.70818(11) 0.0204(5) Uani 1 1 d . . . . .
H5 H 0.579141 0.714830 0.747462 0.024 Uiso 1 1 calc R U . . .
C10 C 0.9995(3) 0.2369(2) 0.79046(10) 0.0188(5) Uani 1 1 d . . . . .
H10 H 1.065857 0.211032 0.823003 0.023 Uiso 1 1 calc R U . . .
C15 C 0.7883(3) 0.3582(2) 0.45322(10) 0.0224(5) Uani 1 1 d . . . . .
H15 H 0.732969 0.365430 0.415640 0.027 Uiso 1 1 calc R U . . .
C16 C 0.9446(3) 0.3490(2) 0.45551(11) 0.0235(5) Uani 1 1 d . . . . .
H16 H 0.996504 0.351917 0.419337 0.028 Uiso 1 1 calc R U . . .
C21 C 0.0418(3) -0.0353(2) 0.58504(11) 0.0208(5) Uani 1 1 d . . . . .
H21 H -0.044689 -0.086445 0.578040 0.025 Uiso 1 1 calc R U . . .
C17 C 1.0253(3) 0.3357(2) 0.50988(11) 0.0208(5) Uani 1 1 d . . . . .
H17 H 1.132027 0.326670 0.510849 0.025 Uiso 1 1 calc R U . . .

loop_
_atom_site_aniso_label
_atom_site_aniso_U_11
_atom_site_aniso_U_22
_atom_site_aniso_U_33
_atom_site_aniso_U_23
_atom_site_aniso_U_13
_atom_site_aniso_U_12
Pd1 0.01099(9) 0.01213(9) 0.01428(9) -0.00064(6) 0.00143(6) -0.00072(7)
Cl1 0.0161(3) 0.0149(3) 0.0278(3) -0.0040(2) 0.0048(2) 0.0004(2)
P1 0.0120(3) 0.0122(3) 0.0129(3) 0.0009(2) 0.0012(2) -0.0002(2)
Cl2 0.0140(3) 0.0150(3) 0.0339(3) -0.0020(2) 0.0033(2) 0.0013(2)
N1 0.0137(9) 0.0137(9) 0.0169(10) 0.0008(7) 0.0031(8) 0.0002(8)
C1 0.0098(10) 0.0114(10) 0.0201(12) 0.0002(9) -0.0005(9) -0.0013(9)
C2 0.0160(11) 0.0189(11) 0.0183(12) 0.0002(9) -0.0010(9) -0.0017(10)
C12 0.0144(11) 0.0155(11) 0.0186(12) 0.0007(9) 0.0041(9) 0.0009(9)
C6 0.0169(11) 0.0180(11) 0.0184(12) -0.0001(9) 0.0021(9) -0.0012(10)
C14 0.0191(12) 0.0172(11) 0.0182(12) -0.0001(9) -0.0014(9) 0.0007(10)
C7 0.0148(10) 0.0135(10) 0.0108(10) -0.0012(8) 0.0023(8) 0.0020(9)
C20 0.0203(12) 0.0162(11) 0.0226(13) -0.0036(9) -0.0007(10) -0.0005(10)
C4 0.0163(11) 0.0141(11) 0.0337(14) -0.0028(10) -0.0010(10) 0.0023(10)
C3 0.0229(13) 0.0173(11) 0.0264(13) 0.0045(10) -0.0014(10) -0.0005(10)
C19 0.0175(11) 0.0190(11) 0.0167(12) -0.0013(9) 0.0013(9) 0.0008(10)
C22 0.0171(11) 0.0171(11) 0.0230(13) 0.0038(9) 0.0055(10) 0.0008(10)
C23 0.0167(11) 0.0151(10) 0.0190(12) 0.0005(9) 0.0037(9) 0.0015(9)
C18 0.0195(11) 0.0134(10) 0.0171(12) -0.0004(9) 0.0022(9) -0.0030(10)
C13 0.0173(11) 0.0101(10) 0.0160(11) 0.0001(8) 0.0043(9) -0.0017(9)
C8 0.0180(11) 0.0150(10) 0.0150(11) -0.0013(9) 0.0025(9) 0.0010(9)
C11 0.0213(12) 0.0195(11) 0.0167(12) 0.0047(9) 0.0051(10) 0.0037(10)
C9 0.0158(11) 0.0211(11) 0.0171(12) -0.0034(9) 0.0002(9) 0.0008(10)
C5 0.0156(11) 0.0213(12) 0.0245(13) -0.0069(10) 0.0036(10) -0.0012(10)
C10 0.0190(12) 0.0255(12) 0.0118(11) 0.0000(9) 0.0012(9) 0.0083(10)
C15 0.0338(14) 0.0194(12) 0.0139(12) 0.0004(9) 0.0001(10) -0.0011(11)
C16 0.0346(14) 0.0163(11) 0.0205(13) -0.0016(9) 0.0111(11) -0.0047(11)
C21 0.0158(11) 0.0167(11) 0.0298(14) 0.0018(10) -0.0010(10) -0.0026(10)
C17 0.0184(12) 0.0189(11) 0.0259(13) -0.0027(10) 0.0093(10) -0.0027(10)

loop_
_atom_type_symbol
_atom_type_description
_atom_type_scat_dispersion_real
_atom_type_scat_dispersion_imag
_atom_type_scat_source
C C 0.0033 0.0016 'International Tables Vol C Tables 4.2.6.8 and 6.1.1.4'
H H 0.0000 0.0000 'International Tables Vol C Tables 4.2.6.8 and 6.1.1.4'
Cl Cl 0.1484 0.1585 'International Tables Vol C Tables 4.2.6.8 and 6.1.1.4'
N N 0.0061 0.0033 'International Tables Vol C Tables 4.2.6.8 and 6.1.1.4'
P P 0.1023 0.0942 'International Tables Vol C Tables 4.2.6.8 and 6.1.1.4'
Pd Pd -0.9988 1.0072 'International Tables Vol C Tables 4.2.6.8 and 6.1.1.4'

loop_
_exptl_crystal_face_index_h
_exptl_crystal_face_index_k
_exptl_crystal_face_index_l
_exptl_crystal_face_perp_dist
6 -12 -15 0.0607
5 -11 16 0.0591
0 2 31 0.0565
-5 12 16 0.0594
-5 10 -19 0.0821
2 -4 -30 0.0674
0 -14 -11 0.0455
12 5 -4 0.1234
0 14 11 0.0674
-9 8 13 0.0676
-11 -8 2 0.0590

loop_
_geom_angle_atom_site_label_1
_geom_angle_atom_site_label_2
_geom_angle_atom_site_label_3
_geom_angle
_geom_angle_site_symmetry_1
_geom_angle_site_symmetry_3
_geom_angle_publ_flag
P1 Pd1 Cl1 86.89(2) . . ?
P1 Pd1 Cl2 92.27(2) . . ?
Cl2 Pd1 Cl1 178.28(2) . . ?
N1 Pd1 Cl1 90.57(5) . . ?
N1 Pd1 P1 177.37(5) . . ?
N1 Pd1 Cl2 90.29(5) . . ?
C1 P1 Pd1 117.21(7) . . ?
C7 P1 Pd1 112.07(7) . . ?
C7 P1 C1 103.59(10) . . ?
C7 P1 C13 108.84(10) . . ?
C13 P1 Pd1 110.17(7) . . ?
C13 P1 C1 104.37(9) . . ?
C19 N1 Pd1 120.47(14) . . ?
C23 N1 Pd1 121.73(15) . . ?
C23 N1 C19 117.75(19) . . ?
C2 C1 P1 121.65(17) . . ?
C2 C1 C6 119.1(2) . . ?
C6 C1 P1 119.18(16) . . ?
C1 C2 H2 119.8 . . ?
C3 C2 C1 120.3(2) . . ?
C3 C2 H2 119.8 . . ?
C7 C12 H12 119.8 . . ?
C11 C12 H12 119.8 . . ?
C11 C12 C7 120.3(2) . . ?
C1 C6 H6 119.9 . . ?
C5 C6 C1 120.2(2) . . ?
C5 C6 H6 119.9 . . ?
C13 C14 H14 119.7 . . ?
C15 C14 H14 119.7 . . ?
C15 C14 C13 120.5(2) . . ?
C12 C7 P1 120.78(17) . . ?
C8 C7 P1 120.23(16) . . ?
C8 C7 C12 119.0(2) . . ?
C19 C20 H20 120.3 . . ?
C19 C20 C21 119.4(2) . . ?
C21 C20 H20 120.3 . . ?
C3 C4 H4 120.0 . . ?
C3 C4 C5 120.0(2) . . ?
C5 C4 H4 120.0 . . ?
C2 C3 H3 119.9 . . ?
C4 C3 C2 120.2(2) . . ?
C4 C3 H3 119.9 . . ?
N1 C19 C20 122.4(2) . . ?
N1 C19 H19 118.8 . . ?
C20 C19 H19 118.8 . . ?
C23 C22 H22 120.2 . . ?
C23 C22 C21 119.5(2) . . ?
C21 C22 H22 120.2 . . ?
N1 C23 C22 122.6(2) . . ?
N1 C23 H23 118.7 . . ?
C22 C23 H23 118.7 . . ?
C13 C18 H18 120.2 . . ?
C13 C18 C17 119.6(2) . . ?
C17 C18 H18 120.2 . . ?
C14 C13 P1 117.24(17) . . ?
C18 C13 P1 123.07(17) . . ?
C18 C13 C14 119.7(2) . . ?
C7 C8 H8 119.8 . . ?
C9 C8 C7 120.5(2) . . ?
C9 C8 H8 119.8 . . ?
C12 C11 H11 120.0 . . ?
C10 C11 C12 120.0(2) . . ?
C10 C11 H11 120.0 . . ?
C8 C9 H9 120.1 . . ?
C8 C9 C10 119.8(2) . . ?
C10 C9 H9 120.1 . . ?
C6 C5 H5 119.9 . . ?
C4 C5 C6 120.3(2) . . ?
C4 C5 H5 119.9 . . ?
C11 C10 C9 120.2(2) . . ?
C11 C10 H10 119.9 . . ?
C9 C10 H10 119.9 . . ?
C14 C15 H15 120.3 . . ?
C14 C15 C16 119.4(2) . . ?
C16 C15 H15 120.3 . . ?
C15 C16 H16 119.7 . . ?
C17 C16 C15 120.6(2) . . ?
C17 C16 H16 119.7 . . ?
C20 C21 H21 120.9 . . ?
C22 C21 C20 118.3(2) . . ?
C22 C21 H21 120.9 . . ?
C18 C17 H17 119.9 . . ?
C16 C17 C18 120.2(2) . . ?
C16 C17 H17 119.9 . . ?

loop_
_geom_bond_atom_site_label_1
_geom_bond_atom_site_label_2
_geom_bond_distance
_geom_bond_site_symmetry_2
_geom_bond_publ_flag
Pd1 Cl1 2.3017(5) . ?
Pd1 P1 2.2402(6) . ?
Pd1 Cl2 2.2875(5) . ?
Pd1 N1 2.1037(18) . ?
P1 C1 1.827(2) . ?
P1 C7 1.812(2) . ?
P1 C13 1.819(2) . ?
N1 C19 1.352(3) . ?
N1 C23 1.346(3) . ?
C1 C2 1.391(3) . ?
C1 C6 1.401(3) . ?
C2 H2 0.9500 . ?
C2 C3 1.388(3) . ?
C12 H12 0.9500 . ?
C12 C7 1.396(3) . ?
C12 C11 1.386(3) . ?
C6 H6 0.9500 . ?
C6 C5 1.384(3) . ?
C14 H14 0.9500 . ?
C14 C13 1.394(3) . ?
C14 C15 1.386(3) . ?
C7 C8 1.392(3) . ?
C20 H20 0.9500 . ?
C20 C19 1.372(3) . ?
C20 C21 1.387(3) . ?
C4 H4 0.9500 . ?
C4 C3 1.383(3) . ?
C4 C5 1.384(3) . ?
C3 H3 0.9500 . ?
C19 H19 0.9500 . ?
C22 H22 0.9500 . ?
C22 C23 1.374(3) . ?
C22 C21 1.379(3) . ?
C23 H23 0.9500 . ?
C18 H18 0.9500 . ?
C18 C13 1.390(3) . ?
C18 C17 1.392(3) . ?
C8 H8 0.9500 . ?
C8 C9 1.386(3) . ?
C11 H11 0.9500 . ?
C11 C10 1.382(3) . ?
C9 H9 0.9500 . ?
C9 C10 1.386(3) . ?
C5 H5 0.9500 . ?
C10 H10 0.9500 . ?
C15 H15 0.9500 . ?
C15 C16 1.387(3) . ?
C16 H16 0.9500 . ?
C16 C17 1.380(3) . ?
C21 H21 0.9500 . ?
C17 H17 0.9500 . ?

loop_
_geom_torsion_atom_site_label_1
_geom_torsion_atom_site_label_2
_geom_torsion_atom_site_label_3
_geom_torsion_atom_site_label_4
_geom_torsion
_geom_torsion_site_symmetry_1
_geom_torsion_site_symmetry_2
_geom_torsion_site_symmetry_3
_geom_torsion_site_symmetry_4
_geom_torsion_publ_flag
Pd1 P1 C1 C2 -95.73(18) . . . . ?
Pd1 P1 C1 C6 80.67(18) . . . . ?
Pd1 P1 C7 C12 0.86(19) . . . . ?
Pd1 P1 C7 C8 -177.73(14) . . . . ?
Pd1 P1 C13 C14 45.09(18) . . . . ?
Pd1 P1 C13 C18 -136.12(16) . . . . ?
Pd1 N1 C19 C20 -177.16(17) . . . . ?
Pd1 N1 C23 C22 176.95(17) . . . . ?
P1 C1 C2 C3 176.67(18) . . . . ?
P1 C1 C6 C5 -176.90(17) . . . . ?
P1 C7 C8 C9 -177.63(16) . . . . ?
C1 P1 C7 C12 128.13(17) . . . . ?
C1 P1 C7 C8 -50.46(18) . . . . ?
C1 P1 C13 C14 -81.56(18) . . . . ?
C1 P1 C13 C18 97.23(19) . . . . ?
C1 C2 C3 C4 -0.3(3) . . . . ?
C1 C6 C5 C4 0.6(3) . . . . ?
C2 C1 C6 C5 -0.4(3) . . . . ?
C12 C7 C8 C9 3.8(3) . . . . ?
C12 C11 C10 C9 2.8(3) . . . . ?
C6 C1 C2 C3 0.3(3) . . . . ?
C14 C15 C16 C17 1.4(3) . . . . ?
C7 P1 C1 C2 140.29(18) . . . . ?
C7 P1 C1 C6 -43.32(19) . . . . ?
C7 P1 C13 C14 168.34(16) . . . . ?
C7 P1 C13 C18 -12.9(2) . . . . ?
C7 C12 C11 C10 -1.9(3) . . . . ?
C7 C8 C9 C10 -2.9(3) . . . . ?
C3 C4 C5 C6 -0.7(4) . . . . ?
C19 N1 C23 C22 -0.4(3) . . . . ?
C19 C20 C21 C22 -0.2(3) . . . . ?
C23 N1 C19 C20 0.3(3) . . . . ?
C23 C22 C21 C20 0.1(3) . . . . ?
C13 P1 C1 C2 26.4(2) . . . . ?
C13 P1 C1 C6 -157.20(17) . . . . ?
C13 P1 C7 C12 -121.24(17) . . . . ?
C13 P1 C7 C8 60.16(19) . . . . ?
C13 C14 C15 C16 0.6(3) . . . . ?
C13 C18 C17 C16 0.8(3) . . . . ?
C8 C9 C10 C11 -0.4(3) . . . . ?
C11 C12 C7 P1 -179.98(16) . . . . ?
C11 C12 C7 C8 -1.4(3) . . . . ?
C5 C4 C3 C2 0.5(4) . . . . ?
C15 C14 C13 P1 176.84(17) . . . . ?
C15 C14 C13 C18 -2.0(3) . . . . ?
C15 C16 C17 C18 -2.1(3) . . . . ?
C21 C20 C19 N1 0.1(4) . . . . ?
C21 C22 C23 N1 0.3(3) . . . . ?
C17 C18 C13 P1 -177.49(16) . . . . ?
C17 C18 C13 C14 1.3(3) . . . . ?

loop_
_exptl_oxdiff_crystal_face_indexfrac_h
_exptl_oxdiff_crystal_face_indexfrac_k
_exptl_oxdiff_crystal_face_indexfrac_l
_exptl_oxdiff_crystal_face_x
_exptl_oxdiff_crystal_face_y
_exptl_oxdiff_crystal_face_z
5.5062 -11.8480 -14.6687 0.0117 0.0434 0.9990
5.3686 -10.9273 16.3577 -0.1942 -0.8142 0.5471
-0.4587 1.5982 31.2182 -0.2021 -0.8416 -0.5009
-5.3285 11.5068 16.2124 -0.0248 -0.0984 -0.9948
-5.0623 10.2378 -18.6587 0.2048 0.8581 -0.4709
1.6961 -4.1705 -30.0764 0.1750 0.7274 0.6636
-0.4592 -14.2690 -10.5603 0.4823 -0.1164 0.8682
11.6439 5.3459 -4.4742 -0.9572 0.2290 0.1771
-0.4593 14.1829 11.1696 -0.4174 0.1009 -0.9031
-9.4733 8.0836 13.1356 0.3856 -0.0914 -0.9181
-10.7632 -7.7146 2.0179 0.9725 -0.2328 0.0089
